data_4036757
loop_
_publ_author_name
'Masnyk, Marek'
'Butkiewicz, Aleksandra'
'G\'orecki, Marcin'
'Luboradzki, Roman'
'Bannwarth, Christoph'
'Grimme, Stefan'
'Frelek, Jadwiga'

_publ_section_title
;
 Synthesis and Comprehensive Structural and Chiroptical Characterization
 of Enones Derived from (-)-\a-Santonin by Experiment and Theory.
;
_journal_issue 11
_journal_name_full 'The Journal of organic chemistry'
_journal_page_first 4588
_journal_page_last 4600
_journal_paper_doi 10.1021/acs.joc.6b00416
_journal_volume 81
_journal_year 2016
_chemical_absolute_configuration rm
_chemical_formula_sum 'C15 H20 O3'
_chemical_formula_weight 248.31
_space_group_IT_number 19
_space_group_name_Hall 'P 2ac 2ab'
_space_group_name_H-M_alt 'P 21 21 21'
_symmetry_cell_setting orthorhombic
_symmetry_space_group_name_H-M 'P 21 21 21'
_atom_sites_solution_hydrogens geom
_atom_sites_solution_primary direct
_atom_sites_solution_secondary difmap
_audit_creation_method SHELXL-97
_cell_angle_alpha 90.00
_cell_angle_beta 90.00
_cell_angle_gamma 90.00
_cell_formula_units_Z 4
_cell_length_a 8.4882(2)
_cell_length_b 10.2664(2)
_cell_length_c 15.0606(2)
_cell_measurement_temperature 100(1)
_cell_volume 1312.43(4)
_computing_structure_refinement 'SHELXL-97 (Sheldrick, 2008)'
_diffrn_ambient_temperature 100(1)
_diffrn_detector_area_resol_mean 16.2974
_diffrn_measured_fraction_theta_full 0.977
_diffrn_measured_fraction_theta_max 0.978
_diffrn_measurement_device_type 'SuperNova, Dual, Cu at zero, Eos'
_diffrn_radiation_monochromator mirror
_diffrn_radiation_source 'SuperNova (Cu) X-ray Source'
_diffrn_radiation_type CuK\a
_diffrn_radiation_wavelength 1.54184
_diffrn_reflns_av_R_equivalents 0.0106
_diffrn_reflns_av_sigmaI/netI 0.0169
_diffrn_reflns_limit_h_max 4
_diffrn_reflns_limit_h_min -10
_diffrn_reflns_limit_k_max 7
_diffrn_reflns_limit_k_min -12
_diffrn_reflns_limit_l_max 17
_diffrn_reflns_limit_l_min -18
_diffrn_reflns_number 3191
_diffrn_reflns_theta_full 69.96
_diffrn_reflns_theta_max 69.96
_diffrn_reflns_theta_min 5.21
_exptl_absorpt_coefficient_mu 0.693
_exptl_absorpt_correction_T_max 1.00000
_exptl_absorpt_correction_T_min 0.90311
_exptl_absorpt_correction_type multi-scan
_exptl_crystal_colour colorless
_exptl_crystal_density_diffrn 1.257
_exptl_crystal_density_method 'not measured'
_exptl_crystal_description block
_exptl_crystal_F_000 536
_exptl_crystal_size_max 0.3
_exptl_crystal_size_mid 0.2
_exptl_crystal_size_min 0.2
_refine_diff_density_max 0.196
_refine_diff_density_min -0.179
_refine_diff_density_rms 0.034
_refine_ls_abs_structure_details 'Flack H D (1983), Acta Cryst. A39, 876-881'
_refine_ls_abs_structure_Flack 0.09(19)
_refine_ls_extinction_method none
_refine_ls_goodness_of_fit_ref 1.084
_refine_ls_hydrogen_treatment mixed
_refine_ls_matrix_type full
_refine_ls_number_parameters 166
_refine_ls_number_reflns 2099
_refine_ls_number_restraints 0
_refine_ls_restrained_S_all 1.084
_refine_ls_R_factor_all 0.0298
_refine_ls_R_factor_gt 0.0290
_refine_ls_shift/su_max 0.069
_refine_ls_shift/su_mean 0.002
_refine_ls_structure_factor_coef Fsqd
_refine_ls_weighting_details 'calc w=1/[\s^2^(Fo^2^)+(0.0470P)^2^+0.2135P] where P=(Fo^2^+2Fc^2^)/3'
_refine_ls_weighting_scheme calc
_refine_ls_wR_factor_gt 0.0781
_refine_ls_wR_factor_ref 0.0791
_reflns_number_gt 2058
_reflns_number_total 2099
_reflns_threshold_expression >2\s(I)
_cod_data_source_file jo6b00416_si_005.cif
_cod_data_source_block snt17b
_cod_depositor_comments
;

2020-10-10
Z value and formula fixed to values more according to usual
chemical conventions.                 miguel
;
_cod_original_formula_sum 'C10 H13.33 O2'
_cod_original_formula_weight 165.54
_cod_original_formula_units_Z 6
_cod_original_sg_symbol_H-M P212121
_cod_database_code 4036757

loop_
_symmetry_equiv_pos_as_xyz
'x, y, z'
'-x+1/2, -y, z+1/2'
'x+1/2, -y+1/2, -z'
'-x, y+1/2, -z+1/2'

loop_
_atom_site_label
_atom_site_type_symbol
_atom_site_fract_x
_atom_site_fract_y
_atom_site_fract_z
_atom_site_U_iso_or_equiv
_atom_site_adp_type
_atom_site_occupancy
_atom_site_symmetry_multiplicity
_atom_site_calc_flag
_atom_site_refinement_flags
O1 O 1.29347(13) 0.72014(13) 0.41838(7) 0.0348(3) Uani 1 1 d .
O2 O 0.89796(14) 0.86166(10) -0.01605(7) 0.0260(2) Uani 1 1 d .
O3 O 1.00320(12) 0.77289(9) 0.10559(6) 0.0207(2) Uani 1 1 d .
C1 C 0.89192(18) 0.60390(14) 0.38799(9) 0.0223(3) Uani 1 1 d .
H1A H 0.7940 0.6144 0.4204 0.027 Uiso 1 1 calc R
H1B H 0.9176 0.5118 0.3876 0.027 Uiso 1 1 calc R
C2 C 1.02133(18) 0.67708(14) 0.43647(9) 0.0228(3) Uani 1 1 d .
H2A H 0.9837 0.7636 0.4512 0.027 Uiso 1 1 calc R
H2B H 1.0446 0.6323 0.4917 0.027 Uiso 1 1 calc R
C3 C 1.17010(18) 0.68891(14) 0.38318(9) 0.0209(3) Uani 1 1 d .
C4 C 1.16405(17) 0.66729(13) 0.28464(9) 0.0186(3) Uani 1 1 d .
C5 C 1.02447(16) 0.65210(12) 0.24330(9) 0.0169(3) Uani 1 1 d .
C6 C 0.86712(16) 0.64968(13) 0.29193(10) 0.0187(3) Uani 1 1 d .
C7 C 0.75555(17) 0.55146(15) 0.24685(10) 0.0217(3) Uani 1 1 d .
H7A H 0.7975 0.4644 0.2548 0.026 Uiso 1 1 calc R
H7B H 0.6538 0.5549 0.2761 0.026 Uiso 1 1 calc R
C8 C 0.73232(17) 0.57640(15) 0.14785(10) 0.0235(3) Uani 1 1 d .
H8A H 0.6907 0.6634 0.1390 0.028 Uiso 1 1 calc R
H8B H 0.6569 0.5146 0.1241 0.028 Uiso 1 1 calc R
C9 C 0.88903(17) 0.56266(14) 0.09889(9) 0.0198(3) Uani 1 1 d .
H9 H 0.9185 0.4706 0.0944 0.024 Uiso 1 1 calc R
C10 C 1.02214(17) 0.64052(13) 0.14285(9) 0.0175(3) Uani 1 1 d .
H10 H 1.1234 0.6051 0.1230 0.021 Uiso 1 1 calc R
C11 C 0.88479(18) 0.62471(14) 0.00639(9) 0.0215(3) Uani 1 1 d .
H11 H 0.7788 0.6183 -0.0190 0.026 Uiso 1 1 calc R
C12 C 0.92467(17) 0.76567(14) 0.02706(9) 0.0204(3) Uani 1 1 d .
C13 C 1.00728(19) 0.56911(15) -0.05821(9) 0.0260(3) Uani 1 1 d .
H13A H 1.0026 0.6160 -0.1133 0.039 Uiso 1 1 calc R
H13B H 0.9853 0.4787 -0.0688 0.039 Uiso 1 1 calc R
H13C H 1.1106 0.5778 -0.0329 0.039 Uiso 1 1 calc R
C14 C 0.79375(17) 0.78778(13) 0.29121(10) 0.0236(3) Uani 1 1 d .
H14A H 0.8609 0.8466 0.3233 0.035 Uiso 1 1 calc R
H14B H 0.6919 0.7852 0.3189 0.035 Uiso 1 1 calc R
H14C H 0.7830 0.8172 0.2310 0.035 Uiso 1 1 calc R
C15 C 1.32226(17) 0.67115(16) 0.23965(10) 0.0264(3) Uani 1 1 d .
H15A H 1.3660 0.5850 0.2379 0.040 Uiso 1 1 calc R
H15B H 1.3916 0.7276 0.2722 0.040 Uiso 1 1 calc R
H15C H 1.3101 0.7034 0.1802 0.040 Uiso 1 1 calc R

loop_
_atom_site_aniso_label
_atom_site_aniso_U_11
_atom_site_aniso_U_22
_atom_site_aniso_U_33
_atom_site_aniso_U_23
_atom_site_aniso_U_13
_atom_site_aniso_U_12
O1 0.0242(6) 0.0567(7) 0.0236(5) -0.0087(5) -0.0053(5) -0.0024(6)
O2 0.0322(6) 0.0247(5) 0.0211(5) 0.0034(4) -0.0037(5) -0.0004(4)
O3 0.0260(5) 0.0182(4) 0.0179(4) 0.0024(4) -0.0038(4) -0.0039(4)
C1 0.0226(7) 0.0218(7) 0.0225(7) 0.0028(6) 0.0038(6) -0.0002(6)
C2 0.0283(8) 0.0222(6) 0.0178(6) 0.0015(5) 0.0014(6) 0.0003(6)
C3 0.0218(7) 0.0205(6) 0.0203(7) -0.0006(5) -0.0026(6) 0.0030(6)
C4 0.0183(7) 0.0194(6) 0.0180(6) 0.0012(5) -0.0002(6) 0.0013(5)
C5 0.0193(7) 0.0126(6) 0.0189(6) 0.0007(5) 0.0003(5) 0.0009(5)
C6 0.0166(7) 0.0177(6) 0.0219(6) 0.0001(6) 0.0011(6) -0.0010(5)
C7 0.0170(7) 0.0218(6) 0.0264(7) 0.0013(6) 0.0013(6) -0.0043(5)
C8 0.0180(7) 0.0244(7) 0.0280(7) -0.0013(6) -0.0033(6) -0.0046(6)
C9 0.0196(7) 0.0184(6) 0.0214(6) -0.0011(6) -0.0033(6) -0.0016(6)
C10 0.0170(7) 0.0161(6) 0.0194(6) 0.0009(5) -0.0005(5) 0.0003(5)
C11 0.0206(7) 0.0232(6) 0.0208(6) -0.0028(6) -0.0045(6) -0.0009(5)
C12 0.0195(7) 0.0243(7) 0.0175(6) -0.0006(6) -0.0010(6) 0.0001(6)
C13 0.0267(7) 0.0303(7) 0.0210(6) -0.0061(6) -0.0026(6) -0.0005(7)
C14 0.0205(7) 0.0216(7) 0.0288(7) -0.0002(6) 0.0012(6) 0.0039(6)
C15 0.0173(7) 0.0388(8) 0.0231(7) -0.0028(7) -0.0016(6) -0.0009(7)

loop_
_atom_type_symbol
_atom_type_description
_atom_type_scat_dispersion_real
_atom_type_scat_dispersion_imag
_atom_type_scat_source
C C 0.0181 0.0091 'International Tables Vol C Tables 4.2.6.8 and 6.1.1.4'
H H 0.0000 0.0000 'International Tables Vol C Tables 4.2.6.8 and 6.1.1.4'
O O 0.0492 0.0322 'International Tables Vol C Tables 4.2.6.8 and 6.1.1.4'

loop_
_geom_angle_atom_site_label_1
_geom_angle_atom_site_label_2
_geom_angle_atom_site_label_3
_geom_angle
C12 O3 C10 109.46(10)
C2 C1 C6 113.63(12)
C3 C2 C1 113.05(12)
O1 C3 C2 120.82(12)
O1 C3 C4 119.93(14)
C2 C3 C4 119.19(13)
C5 C4 C3 120.25(13)
C5 C4 C15 125.44(12)
C3 C4 C15 114.24(12)
C4 C5 C10 118.76(12)
C4 C5 C6 123.42(11)
C10 C5 C6 117.80(12)
C5 C6 C1 109.73(11)
C5 C6 C7 109.74(11)
C1 C6 C7 107.40(11)
C5 C6 C14 109.53(11)
C1 C6 C14 109.99(12)
C7 C6 C14 110.42(11)
C8 C7 C6 113.59(12)
C7 C8 C9 110.10(12)
C8 C9 C11 112.34(12)
C8 C9 C10 112.64(11)
C11 C9 C10 101.13(11)
O3 C10 C5 107.92(10)
O3 C10 C9 103.59(11)
C5 C10 C9 118.72(12)
C12 C11 C9 101.80(11)
C12 C11 C13 109.48(12)
C9 C11 C13 113.95(12)
O2 C12 O3 121.18(12)
O2 C12 C11 128.95(12)
O3 C12 C11 109.85(11)

loop_
_geom_bond_atom_site_label_1
_geom_bond_atom_site_label_2
_geom_bond_distance
O1 C3 1.2168(19)
O2 C12 1.2017(18)
O3 C12 1.3596(16)
O3 C10 1.4790(16)
C1 C2 1.518(2)
C1 C6 1.5357(19)
C2 C3 1.501(2)
C3 C4 1.5015(19)
C4 C5 1.347(2)
C4 C15 1.505(2)
C5 C10 1.5178(18)
C5 C6 1.5234(19)
C6 C7 1.5410(19)
C6 C14 1.5485(18)
C7 C8 1.526(2)
C8 C9 1.527(2)
C9 C11 1.5322(19)
C9 C10 1.5342(19)
C11 C12 1.5185(19)
C11 C13 1.534(2)
